data_7051787
loop_
_publ_author_name
'Strasser, Christoph E.'
'Gabrielli, William F.'
'Esterhuysen, Catharine'
'Schuster, Oliver B.'
'Nogai, Stefan D.'
'Cronje, Stephanie'
'Raubenheimer, Helgard G.'

_publ_section_title
;
 Preparation of tris(azolyl)phosphine gold(i) complexes: digold(i)
 coordination and variation in solid state intermolecular interactions
;
_journal_issue 1
_journal_name_full 'New Journal of Chemistry'
_journal_page_first 138
_journal_paper_doi 10.1039/b709896k
_journal_volume 32
_journal_year 2008
_chemical_formula_moiety 'C12 H12 Au Cl N3 P S3'
_chemical_formula_sum 'C12 H12 Au Cl N3 P S3'
_chemical_formula_weight 557.81
_chemical_name_common 'tris(4-methylthiazol-2-yl)phosphinegold(I) chloride'
_chemical_name_systematic chloridotris(4-methylthiazol-2-yl)phosphanegold(I)
_space_group_IT_number 14
_symmetry_cell_setting monoclinic
_symmetry_Int_Tables_number 14
_symmetry_space_group_name_Hall '-P 2ybc'
_symmetry_space_group_name_H-M 'P 1 21/c 1'
_atom_sites_solution_hydrogens geom
_atom_sites_solution_primary direct
_atom_sites_solution_secondary difmap
_audit_creation_method SHELXL-97
_cell_angle_alpha 90.00
_cell_angle_beta 109.950(1)
_cell_angle_gamma 90.00
_cell_formula_units_Z 8
_cell_length_a 19.8224(19)
_cell_length_b 10.333(1)
_cell_length_c 17.5435(17)
_cell_measurement_reflns_used 9733
_cell_measurement_temperature 100(2)
_cell_measurement_theta_max 26.452
_cell_measurement_theta_min 2.326
_cell_volume 3377.7(6)
_computing_cell_refinement 'SAINT (Bruker, 2003)'
_computing_data_collection 'SMART (Bruker, 2002)'
_computing_data_reduction SAINT
_computing_molecular_graphics 'X-Seed (Barbour, 2001)'
_computing_publication_material X-Seed
_computing_structure_refinement 'SHELXL-97 (Sheldrick, 1997)'
_computing_structure_solution 'SHELXS (Sheldrick, 1990)'
_diffrn_ambient_temperature 100(2)
_diffrn_measured_fraction_theta_full 0.995
_diffrn_measured_fraction_theta_max 0.995
_diffrn_measurement_device_type 'Bruker APEX CCD area detector'
_diffrn_measurement_method \w-scans
_diffrn_radiation_monochromator graphite
_diffrn_radiation_source 'fine-focus sealed tube'
_diffrn_radiation_type MoK\a
_diffrn_radiation_wavelength 0.71073
_diffrn_reflns_av_R_equivalents 0.0409
_diffrn_reflns_av_sigmaI/netI 0.0302
_diffrn_reflns_limit_h_max 24
_diffrn_reflns_limit_h_min -24
_diffrn_reflns_limit_k_max 12
_diffrn_reflns_limit_k_min -12
_diffrn_reflns_limit_l_max 21
_diffrn_reflns_limit_l_min -21
_diffrn_reflns_number 35125
_diffrn_reflns_theta_full 26.46
_diffrn_reflns_theta_max 26.46
_diffrn_reflns_theta_min 1.09
_diffrn_standards_number 0
_exptl_absorpt_coefficient_mu 9.329
_exptl_absorpt_correction_T_max 0.142
_exptl_absorpt_correction_T_min 0.036
_exptl_absorpt_correction_type multi-scan
_exptl_absorpt_process_details 'SADABS (Bruker, 2002)'
_exptl_crystal_colour colourless
_exptl_crystal_density_diffrn 2.194
_exptl_crystal_density_method 'not measured'
_exptl_crystal_description needle
_exptl_crystal_F_000 2112
_exptl_crystal_size_max 0.96
_exptl_crystal_size_mid 0.28
_exptl_crystal_size_min 0.21
_refine_diff_density_max 2.029
_refine_diff_density_min -1.001
_refine_diff_density_rms 0.142
_refine_ls_extinction_method none
_refine_ls_goodness_of_fit_ref 1.170
_refine_ls_hydrogen_treatment constr
_refine_ls_matrix_type full
_refine_ls_number_parameters 385
_refine_ls_number_reflns 6921
_refine_ls_number_restraints 0
_refine_ls_restrained_S_all 1.170
_refine_ls_R_factor_all 0.0277
_refine_ls_R_factor_gt 0.0263
_refine_ls_shift/su_max 0.002
_refine_ls_shift/su_mean 0.000
_refine_ls_structure_factor_coef Fsqd
_refine_ls_weighting_details 'calc w=1/[\s^2^(Fo^2^)+(0.0000P)^2^+19.6917P] where P=(Fo^2^+2Fc^2^)/3'
_refine_ls_weighting_scheme calc
_refine_ls_wR_factor_gt 0.0620
_refine_ls_wR_factor_ref 0.0626
_reflns_number_gt 6630
_reflns_number_total 6921
_reflns_threshold_expression >2sigma(I)
_cod_data_source_file b709896k.txt
_cod_data_source_block Compound2c(ii)
_cod_original_sg_symbol_H-M 'P 21/c'
_cod_database_code 7051787

loop_
_symmetry_equiv_pos_as_xyz
'x, y, z'
'-x, y+1/2, -z+1/2'
'-x, -y, -z'
'x, -y-1/2, z-1/2'

loop_
_atom_site_label
_atom_site_type_symbol
_atom_site_fract_x
_atom_site_fract_y
_atom_site_fract_z
_atom_site_U_iso_or_equiv
_atom_site_adp_type
_atom_site_occupancy
_atom_site_symmetry_multiplicity
_atom_site_calc_flag
_atom_site_refinement_flags
_atom_site_disorder_assembly
_atom_site_disorder_group
Au1 Au -0.077361(9) 0.221203(16) 0.397308(10) 0.01057(5) Uani 1 1 d . . .
Cl1 Cl -0.19837(6) 0.20272(11) 0.33350(7) 0.0175(2) Uani 1 1 d . . .
P1 P 0.04007(6) 0.23372(11) 0.46020(7) 0.0093(2) Uani 1 1 d . . .
Au2 Au 0.428068(9) 0.786271(16) 0.549392(10) 0.01025(5) Uani 1 1 d . . .
Cl2 Cl 0.30729(6) 0.80950(12) 0.51702(7) 0.0179(2) Uani 1 1 d . . .
P2 P 0.54443(6) 0.76465(11) 0.57305(7) 0.0090(2) Uani 1 1 d . . .
S11 S 0.00111(6) 0.16848(12) 0.60928(7) 0.0144(2) Uani 1 1 d . . .
N11 N 0.1321(2) 0.1888(4) 0.6162(2) 0.0139(8) Uani 1 1 d . . .
C11 C 0.0657(2) 0.1965(4) 0.5663(3) 0.0110(9) Uani 1 1 d . . .
C12 C 0.0671(3) 0.1466(5) 0.7004(3) 0.0157(9) Uani 1 1 d . . .
H12 H 0.0591 0.1274 0.7496 0.019 Uiso 1 1 calc R . .
C13 C 0.1333(3) 0.1603(4) 0.6934(3) 0.0141(9) Uani 1 1 d . . .
C14 C 0.2039(3) 0.1501(5) 0.7610(3) 0.0205(11) Uani 1 1 d . . .
H14A H 0.1956 0.1435 0.8128 0.031 Uiso 1 1 calc R . .
H14B H 0.2328 0.2272 0.7613 0.031 Uiso 1 1 calc R . .
H14C H 0.2294 0.0729 0.7530 0.031 Uiso 1 1 calc R . .
S21 S 0.14003(7) 0.46729(12) 0.54107(7) 0.0203(3) Uani 1 1 d . . .
N21 N 0.0750(2) 0.4436(4) 0.3882(2) 0.0128(8) Uani 1 1 d . . .
C21 C 0.0834(2) 0.3869(4) 0.4576(3) 0.0105(9) Uani 1 1 d . . .
C22 C 0.1530(3) 0.5832(5) 0.4780(3) 0.0201(10) Uani 1 1 d . . .
H22 H 0.1827 0.6571 0.4957 0.024 Uiso 1 1 calc R . .
C23 C 0.1148(3) 0.5554(4) 0.3988(3) 0.0140(9) Uani 1 1 d . . .
C24 C 0.1138(3) 0.6332(5) 0.3259(3) 0.0212(11) Uani 1 1 d . . .
H24A H 0.1449 0.5918 0.3000 0.032 Uiso 1 1 calc R . .
H24B H 0.1312 0.7209 0.3430 0.032 Uiso 1 1 calc R . .
H24C H 0.0646 0.6374 0.2873 0.032 Uiso 1 1 calc R . .
S31 S 0.16114(6) 0.03114(11) 0.47474(7) 0.0148(2) Uani 1 1 d . . .
N31 N 0.0704(2) 0.1126(4) 0.3399(2) 0.0118(8) Uani 1 1 d . . .
C31 C 0.0891(2) 0.1233(4) 0.4190(3) 0.0116(9) Uani 1 1 d . . .
C32 C 0.1667(3) -0.0263(4) 0.3855(3) 0.0148(9) Uani 1 1 d . . .
H32 H 0.2012 -0.0876 0.3819 0.018 Uiso 1 1 calc R . .
C33 C 0.1155(2) 0.0271(4) 0.3204(3) 0.0135(9) Uani 1 1 d . . .
C34 C 0.1051(3) 0.0003(5) 0.2339(3) 0.0193(10) Uani 1 1 d . . .
H34A H 0.1375 -0.0694 0.2305 0.029 Uiso 1 1 calc R . .
H34B H 0.1156 0.0785 0.2085 0.029 Uiso 1 1 calc R . .
H34C H 0.0553 -0.0261 0.2056 0.029 Uiso 1 1 calc R . .
S41 S 0.49601(6) 0.85074(12) 0.39788(7) 0.0150(2) Uani 1 1 d . . .
N41 N 0.6280(2) 0.7943(4) 0.4751(2) 0.0132(8) Uani 1 1 d . . .
C41 C 0.5644(2) 0.8010(4) 0.4830(3) 0.0107(9) Uani 1 1 d . . .
C42 C 0.5557(3) 0.8609(5) 0.3477(3) 0.0152(9) Uani 1 1 d . . .
H42 H 0.5438 0.8861 0.2926 0.018 Uiso 1 1 calc R . .
C43 C 0.6228(2) 0.8279(4) 0.3975(3) 0.0116(9) Uani 1 1 d . . .
C44 C 0.6883(3) 0.8276(5) 0.3728(3) 0.0203(11) Uani 1 1 d . . .
H44A H 0.7146 0.9088 0.3899 0.030 Uiso 1 1 calc R . .
H44B H 0.6737 0.8192 0.3138 0.030 Uiso 1 1 calc R . .
H44C H 0.7192 0.7546 0.3987 0.030 Uiso 1 1 calc R . .
S51 S 0.63574(7) 0.52044(11) 0.56353(7) 0.0163(2) Uani 1 1 d . . .
N51 N 0.5724(2) 0.5514(4) 0.6681(2) 0.0125(8) Uani 1 1 d . . .
C51 C 0.5825(2) 0.6064(4) 0.6053(3) 0.0117(9) Uani 1 1 d . . .
C52 C 0.6446(3) 0.4033(5) 0.6350(3) 0.0163(10) Uani 1 1 d . . .
H52 H 0.6713 0.3257 0.6388 0.020 Uiso 1 1 calc R . .
C53 C 0.6086(2) 0.4356(4) 0.6858(3) 0.0136(9) Uani 1 1 d . . .
C54 C 0.6050(3) 0.3591(5) 0.7569(3) 0.0176(10) Uani 1 1 d . . .
H54A H 0.6358 0.3997 0.8072 0.026 Uiso 1 1 calc R . .
H54B H 0.6216 0.2706 0.7537 0.026 Uiso 1 1 calc R . .
H54C H 0.5554 0.3570 0.7562 0.026 Uiso 1 1 calc R . .
S61 S 0.67422(6) 0.95096(12) 0.64486(8) 0.0172(2) Uani 1 1 d . . .
N61 N 0.5843(2) 0.8935(4) 0.7158(2) 0.0136(8) Uani 1 1 d . . .
C61 C 0.6001(2) 0.8714(4) 0.6509(3) 0.0104(9) Uani 1 1 d . . .
C62 C 0.6858(3) 1.0178(5) 0.7377(3) 0.0176(10) Uani 1 1 d . . .
H62 H 0.7235 1.0755 0.7654 0.021 Uiso 1 1 calc R . .
C63 C 0.6333(3) 0.9769(4) 0.7666(3) 0.0154(10) Uani 1 1 d . . .
C64 C 0.6266(3) 1.0155(5) 0.8454(3) 0.0251(12) Uani 1 1 d . . .
H64A H 0.6337 0.9395 0.8806 0.038 Uiso 1 1 calc R . .
H64B H 0.5787 1.0516 0.8359 0.038 Uiso 1 1 calc R . .
H64C H 0.6630 1.0808 0.8714 0.038 Uiso 1 1 calc R . .

loop_
_atom_site_aniso_label
_atom_site_aniso_U_11
_atom_site_aniso_U_22
_atom_site_aniso_U_33
_atom_site_aniso_U_23
_atom_site_aniso_U_13
_atom_site_aniso_U_12
Au1 0.00877(9) 0.01002(9) 0.01146(9) 0.00064(6) 0.00158(7) 0.00015(6)
Cl1 0.0102(5) 0.0197(6) 0.0196(6) 0.0003(4) 0.0012(4) 0.0001(4)
P1 0.0101(5) 0.0082(5) 0.0087(5) 0.0006(4) 0.0022(4) -0.0007(4)
Au2 0.00827(9) 0.01018(9) 0.01117(9) 0.00089(6) 0.00184(7) 0.00013(6)
Cl2 0.0087(5) 0.0232(6) 0.0204(6) 0.0044(5) 0.0032(4) 0.0023(4)
P2 0.0083(5) 0.0088(5) 0.0084(5) 0.0010(4) 0.0009(4) -0.0001(4)
S11 0.0111(5) 0.0189(6) 0.0131(5) 0.0024(4) 0.0040(4) -0.0016(4)
N11 0.014(2) 0.0126(19) 0.0123(19) 0.0001(15) 0.0012(16) -0.0022(15)
C11 0.012(2) 0.008(2) 0.013(2) -0.0018(17) 0.0048(18) -0.0014(17)
C12 0.018(2) 0.017(2) 0.011(2) 0.0024(18) 0.0039(19) -0.0015(19)
C13 0.015(2) 0.010(2) 0.015(2) 0.0017(17) 0.0030(19) -0.0003(18)
C14 0.016(2) 0.027(3) 0.014(2) 0.004(2) -0.0001(19) -0.001(2)
S21 0.0286(7) 0.0158(6) 0.0126(6) -0.0019(5) 0.0019(5) -0.0100(5)
N21 0.017(2) 0.0102(19) 0.0122(19) 0.0004(15) 0.0062(16) -0.0014(15)
C21 0.009(2) 0.009(2) 0.015(2) -0.0009(17) 0.0054(17) 0.0000(16)
C22 0.027(3) 0.012(2) 0.021(3) -0.0027(19) 0.009(2) -0.007(2)
C23 0.020(2) 0.008(2) 0.016(2) -0.0007(17) 0.0088(19) -0.0003(18)
C24 0.036(3) 0.009(2) 0.022(3) -0.0005(19) 0.015(2) -0.005(2)
S31 0.0114(5) 0.0146(6) 0.0139(5) -0.0012(4) -0.0016(4) 0.0021(4)
N31 0.0145(19) 0.0087(18) 0.0122(18) -0.0006(14) 0.0045(15) -0.0007(15)
C31 0.011(2) 0.010(2) 0.014(2) -0.0033(17) 0.0030(18) -0.0032(17)
C32 0.015(2) 0.009(2) 0.022(2) -0.0048(18) 0.0075(19) -0.0024(18)
C33 0.013(2) 0.010(2) 0.018(2) 0.0001(18) 0.0045(19) -0.0010(17)
C34 0.023(3) 0.016(2) 0.019(2) -0.0017(19) 0.007(2) 0.003(2)
S41 0.0107(5) 0.0202(6) 0.0127(5) 0.0053(4) 0.0020(4) 0.0024(4)
N41 0.012(2) 0.013(2) 0.0139(19) 0.0002(15) 0.0046(16) 0.0014(15)
C41 0.013(2) 0.007(2) 0.011(2) 0.0005(16) 0.0032(18) 0.0010(16)
C42 0.015(2) 0.020(2) 0.011(2) 0.0000(18) 0.0039(18) -0.0013(19)
C43 0.014(2) 0.010(2) 0.012(2) -0.0016(17) 0.0039(18) 0.0000(17)
C44 0.015(2) 0.028(3) 0.016(2) -0.003(2) 0.004(2) -0.006(2)
S51 0.0217(6) 0.0136(6) 0.0163(6) 0.0011(4) 0.0100(5) 0.0043(5)
N51 0.0133(19) 0.0093(18) 0.0139(19) -0.0004(15) 0.0031(16) 0.0006(15)
C51 0.011(2) 0.008(2) 0.013(2) -0.0031(16) -0.0003(17) -0.0003(16)
C52 0.020(2) 0.012(2) 0.016(2) 0.0012(18) 0.0042(19) 0.0036(19)
C53 0.014(2) 0.011(2) 0.013(2) -0.0014(17) 0.0013(18) -0.0019(17)
C54 0.025(3) 0.010(2) 0.016(2) 0.0021(18) 0.004(2) 0.0002(19)
S61 0.0129(6) 0.0162(6) 0.0229(6) -0.0038(5) 0.0065(5) -0.0043(4)
N61 0.018(2) 0.0102(19) 0.0107(18) 0.0010(15) 0.0023(16) 0.0000(15)
C61 0.011(2) 0.008(2) 0.011(2) 0.0054(16) 0.0006(17) -0.0004(16)
C62 0.015(2) 0.011(2) 0.022(2) -0.0065(19) -0.0011(19) -0.0023(18)
C63 0.018(2) 0.009(2) 0.015(2) 0.0006(17) -0.0006(19) 0.0022(18)
C64 0.037(3) 0.020(3) 0.016(2) -0.001(2) 0.004(2) 0.000(2)

loop_
_atom_type_symbol
_atom_type_description
_atom_type_scat_dispersion_real
_atom_type_scat_dispersion_imag
_atom_type_scat_source
C C 0.0033 0.0016 'International Tables Vol C Tables 4.2.6.8 and 6.1.1.4'
H H 0.0000 0.0000 'International Tables Vol C Tables 4.2.6.8 and 6.1.1.4'
N N 0.0061 0.0033 'International Tables Vol C Tables 4.2.6.8 and 6.1.1.4'
S S 0.1246 0.1234 'International Tables Vol C Tables 4.2.6.8 and 6.1.1.4'
Au Au -2.0133 8.8022 'International Tables Vol C Tables 4.2.6.8 and 6.1.1.4'
P P 0.1023 0.0942 'International Tables Vol C Tables 4.2.6.8 and 6.1.1.4'
Cl Cl 0.1484 0.1585 'International Tables Vol C Tables 4.2.6.8 and 6.1.1.4'

loop_
_geom_angle_atom_site_label_1
_geom_angle_atom_site_label_2
_geom_angle_atom_site_label_3
_geom_angle
_geom_angle_site_symmetry_1
_geom_angle_site_symmetry_3
_geom_angle_publ_flag
P1 Au1 Cl1 178.49(4) . . ?
C11 P1 C31 106.3(2) . . ?
C11 P1 C21 104.1(2) . . ?
C31 P1 C21 102.6(2) . . ?
C11 P1 Au1 112.41(15) . . ?
C31 P1 Au1 112.49(15) . . ?
C21 P1 Au1 117.79(15) . . ?
P2 Au2 Cl2 176.59(4) . . ?
C41 P2 C61 106.0(2) . . ?
C41 P2 C51 105.7(2) . . ?
C61 P2 C51 103.5(2) . . ?
C41 P2 Au2 110.05(15) . . ?
C61 P2 Au2 114.14(15) . . ?
C51 P2 Au2 116.55(15) . . ?
C12 S11 C11 89.2(2) . . ?
C11 N11 C13 110.3(4) . . ?
N11 C11 S11 115.2(3) . . ?
N11 C11 P1 124.7(4) . . ?
S11 C11 P1 120.1(3) . . ?
C13 C12 S11 110.8(3) . . ?
C13 C12 H12 124.6 . . ?
S11 C12 H12 124.6 . . ?
C12 C13 N11 114.6(4) . . ?
C12 C13 C14 126.0(4) . . ?
N11 C13 C14 119.5(4) . . ?
C13 C14 H14A 109.5 . . ?
C13 C14 H14B 109.5 . . ?
H14A C14 H14B 109.5 . . ?
C13 C14 H14C 109.5 . . ?
H14A C14 H14C 109.5 . . ?
H14B C14 H14C 109.5 . . ?
C22 S21 C21 89.2(2) . . ?
C21 N21 C23 111.3(4) . . ?
N21 C21 S21 114.5(3) . . ?
N21 C21 P1 120.2(3) . . ?
S21 C21 P1 125.3(3) . . ?
C23 C22 S21 111.0(4) . . ?
C23 C22 H22 124.5 . . ?
S21 C22 H22 124.5 . . ?
C22 C23 N21 114.0(4) . . ?
C22 C23 C24 126.4(4) . . ?
N21 C23 C24 119.5(4) . . ?
C23 C24 H24A 109.5 . . ?
C23 C24 H24B 109.5 . . ?
H24A C24 H24B 109.5 . . ?
C23 C24 H24C 109.5 . . ?
H24A C24 H24C 109.5 . . ?
H24B C24 H24C 109.5 . . ?
C32 S31 C31 88.4(2) . . ?
C31 N31 C33 110.0(4) . . ?
N31 C31 S31 115.9(3) . . ?
N31 C31 P1 118.7(3) . . ?
S31 C31 P1 125.4(3) . . ?
C33 C32 S31 111.4(4) . . ?
C33 C32 H32 124.3 . . ?
S31 C32 H32 124.3 . . ?
C32 C33 N31 114.3(4) . . ?
C32 C33 C34 125.9(4) . . ?
N31 C33 C34 119.8(4) . . ?
C33 C34 H34A 109.5 . . ?
C33 C34 H34B 109.5 . . ?
H34A C34 H34B 109.5 . . ?
C33 C34 H34C 109.5 . . ?
H34A C34 H34C 109.5 . . ?
H34B C34 H34C 109.5 . . ?
C42 S41 C41 89.2(2) . . ?
C41 N41 C43 109.9(4) . . ?
N41 C41 S41 115.1(3) . . ?
N41 C41 P2 126.0(3) . . ?
S41 C41 P2 118.8(3) . . ?
C43 C42 S41 110.6(3) . . ?
C43 C42 H42 124.7 . . ?
S41 C42 H42 124.7 . . ?
C42 C43 N41 115.1(4) . . ?
C42 C43 C44 124.5(4) . . ?
N41 C43 C44 120.4(4) . . ?
C43 C44 H44A 109.5 . . ?
C43 C44 H44B 109.5 . . ?
H44A C44 H44B 109.5 . . ?
C43 C44 H44C 109.5 . . ?
H44A C44 H44C 109.5 . . ?
H44B C44 H44C 109.5 . . ?
C52 S51 C51 88.7(2) . . ?
C51 N51 C53 110.4(4) . . ?
N51 C51 S51 115.1(3) . . ?
N51 C51 P2 119.1(3) . . ?
S51 C51 P2 125.7(3) . . ?
C53 C52 S51 111.2(4) . . ?
C53 C52 H52 124.4 . . ?
S51 C52 H52 124.4 . . ?
C52 C53 N51 114.5(4) . . ?
C52 C53 C54 126.9(4) . . ?
N51 C53 C54 118.6(4) . . ?
C53 C54 H54A 109.5 . . ?
C53 C54 H54B 109.5 . . ?
H54A C54 H54B 109.5 . . ?
C53 C54 H54C 109.5 . . ?
H54A C54 H54C 109.5 . . ?
H54B C54 H54C 109.5 . . ?
C62 S61 C61 88.6(2) . . ?
C61 N61 C63 110.5(4) . . ?
N61 C61 S61 115.8(3) . . ?
N61 C61 P2 120.1(3) . . ?
S61 C61 P2 124.1(3) . . ?
C63 C62 S61 110.8(4) . . ?
C63 C62 H62 124.6 . . ?
S61 C62 H62 124.6 . . ?
C62 C63 N61 114.3(4) . . ?
C62 C63 C64 125.5(4) . . ?
N61 C63 C64 120.2(4) . . ?
C63 C64 H64A 109.5 . . ?
C63 C64 H64B 109.5 . . ?
H64A C64 H64B 109.5 . . ?
C63 C64 H64C 109.5 . . ?
H64A C64 H64C 109.5 . . ?
H64B C64 H64C 109.5 . . ?

loop_
_geom_bond_atom_site_label_1
_geom_bond_atom_site_label_2
_geom_bond_distance
_geom_bond_site_symmetry_2
_geom_bond_publ_flag
Au1 P1 2.2137(12) . ?
Au1 Cl1 2.2828(12) . ?
P1 C11 1.796(5) . ?
P1 C31 1.803(5) . ?
P1 C21 1.809(5) . ?
Au2 P2 2.2112(12) . ?
Au2 Cl2 2.2769(11) . ?
P2 C41 1.795(5) . ?
P2 C61 1.808(5) . ?
P2 C51 1.809(5) . ?
S11 C12 1.701(5) . ?
S11 C11 1.717(5) . ?
N11 C11 1.311(6) . ?
N11 C13 1.378(6) . ?
C12 C13 1.366(7) . ?
C12 H12 0.9500 . ?
C13 C14 1.497(6) . ?
C14 H14A 0.9800 . ?
C14 H14B 0.9800 . ?
C14 H14C 0.9800 . ?
S21 C22 1.708(5) . ?
S21 C21 1.724(5) . ?
N21 C21 1.311(6) . ?
N21 C23 1.376(6) . ?
C22 C23 1.368(7) . ?
C22 H22 0.9500 . ?
C23 C24 1.505(6) . ?
C24 H24A 0.9800 . ?
C24 H24B 0.9800 . ?
C24 H24C 0.9800 . ?
S31 C32 1.713(5) . ?
S31 C31 1.717(5) . ?
N31 C31 1.312(6) . ?
N31 C33 1.381(6) . ?
C32 C33 1.360(7) . ?
C32 H32 0.9500 . ?
C33 C34 1.486(6) . ?
C34 H34A 0.9800 . ?
C34 H34B 0.9800 . ?
C34 H34C 0.9800 . ?
S41 C42 1.701(5) . ?
S41 C41 1.718(5) . ?
N41 C41 1.316(6) . ?
N41 C43 1.374(6) . ?
C42 C43 1.363(7) . ?
C42 H42 0.9500 . ?
C43 C44 1.502(6) . ?
C44 H44A 0.9800 . ?
C44 H44B 0.9800 . ?
C44 H44C 0.9800 . ?
S51 C52 1.708(5) . ?
S51 C51 1.723(5) . ?
N51 C51 1.313(6) . ?
N51 C53 1.375(6) . ?
C52 C53 1.361(7) . ?
C52 H52 0.9500 . ?
C53 C54 1.498(6) . ?
C54 H54A 0.9800 . ?
C54 H54B 0.9800 . ?
C54 H54C 0.9800 . ?
S61 C62 1.710(5) . ?
S61 C61 1.718(5) . ?
N61 C61 1.301(6) . ?
N61 C63 1.374(6) . ?
C62 C63 1.371(7) . ?
C62 H62 0.9500 . ?
C63 C64 1.487(7) . ?
C64 H64A 0.9800 . ?
C64 H64B 0.9800 . ?
C64 H64C 0.9800 . ?

loop_
_geom_torsion_atom_site_label_1
_geom_torsion_atom_site_label_2
_geom_torsion_atom_site_label_3
_geom_torsion_atom_site_label_4
_geom_torsion
_geom_torsion_site_symmetry_1
_geom_torsion_site_symmetry_2
_geom_torsion_site_symmetry_3
_geom_torsion_site_symmetry_4
_geom_torsion_publ_flag
C13 N11 C11 S11 -0.6(5) . . . . ?
C13 N11 C11 P1 179.2(3) . . . . ?
C12 S11 C11 N11 0.7(4) . . . . ?
C12 S11 C11 P1 -179.2(3) . . . . ?
C31 P1 C11 N11 51.9(4) . . . . ?
C21 P1 C11 N11 -56.0(4) . . . . ?
Au1 P1 C11 N11 175.4(3) . . . . ?
C31 P1 C11 S11 -128.2(3) . . . . ?
C21 P1 C11 S11 123.9(3) . . . . ?
Au1 P1 C11 S11 -4.8(3) . . . . ?
C11 S11 C12 C13 -0.5(4) . . . . ?
S11 C12 C13 N11 0.3(5) . . . . ?
S11 C12 C13 C14 178.9(4) . . . . ?
C11 N11 C13 C12 0.2(6) . . . . ?
C11 N11 C13 C14 -178.5(4) . . . . ?
C23 N21 C21 S21 0.6(5) . . . . ?
C23 N21 C21 P1 -177.1(3) . . . . ?
C22 S21 C21 N21 -0.2(4) . . . . ?
C22 S21 C21 P1 177.3(3) . . . . ?
C11 P1 C21 N21 -179.1(4) . . . . ?
C31 P1 C21 N21 70.2(4) . . . . ?
Au1 P1 C21 N21 -53.9(4) . . . . ?
C11 P1 C21 S21 3.4(3) . . . . ?
C31 P1 C21 S21 -107.2(3) . . . . ?
Au1 P1 C21 S21 128.7(2) . . . . ?
C21 S21 C22 C23 -0.2(4) . . . . ?
S21 C22 C23 N21 0.6(6) . . . . ?
S21 C22 C23 C24 -178.7(4) . . . . ?
C21 N21 C23 C22 -0.8(6) . . . . ?
C21 N21 C23 C24 178.6(4) . . . . ?
C33 N31 C31 S31 -0.6(5) . . . . ?
C33 N31 C31 P1 178.0(3) . . . . ?
C32 S31 C31 N31 0.1(4) . . . . ?
C32 S31 C31 P1 -178.5(3) . . . . ?
C11 P1 C31 N31 167.1(4) . . . . ?
C21 P1 C31 N31 -83.9(4) . . . . ?
Au1 P1 C31 N31 43.7(4) . . . . ?
C11 P1 C31 S31 -14.4(4) . . . . ?
C21 P1 C31 S31 94.6(3) . . . . ?
Au1 P1 C31 S31 -137.8(2) . . . . ?
C31 S31 C32 C33 0.5(4) . . . . ?
S31 C32 C33 N31 -1.0(5) . . . . ?
S31 C32 C33 C34 179.5(4) . . . . ?
C31 N31 C33 C32 1.0(6) . . . . ?
C31 N31 C33 C34 -179.4(4) . . . . ?
C43 N41 C41 S41 -1.1(5) . . . . ?
C43 N41 C41 P2 179.5(3) . . . . ?
C42 S41 C41 N41 1.0(4) . . . . ?
C42 S41 C41 P2 -179.5(3) . . . . ?
C61 P2 C41 N41 58.1(4) . . . . ?
C51 P2 C41 N41 -51.4(4) . . . . ?
Au2 P2 C41 N41 -178.0(4) . . . . ?
C61 P2 C41 S41 -121.3(3) . . . . ?
C51 P2 C41 S41 129.2(3) . . . . ?
Au2 P2 C41 S41 2.6(3) . . . . ?
C41 S41 C42 C43 -0.6(4) . . . . ?
S41 C42 C43 N41 0.1(5) . . . . ?
S41 C42 C43 C44 -179.4(4) . . . . ?
C41 N41 C43 C42 0.6(6) . . . . ?
C41 N41 C43 C44 -179.8(4) . . . . ?
C53 N51 C51 S51 0.5(5) . . . . ?
C53 N51 C51 P2 -176.7(3) . . . . ?
C52 S51 C51 N51 0.2(4) . . . . ?
C52 S51 C51 P2 177.1(3) . . . . ?
C41 P2 C51 N51 -176.2(4) . . . . ?
C61 P2 C51 N51 72.6(4) . . . . ?
Au2 P2 C51 N51 -53.6(4) . . . . ?
C41 P2 C51 S51 7.0(4) . . . . ?
C61 P2 C51 S51 -104.3(3) . . . . ?
Au2 P2 C51 S51 129.6(2) . . . . ?
C51 S51 C52 C53 -0.8(4) . . . . ?
S51 C52 C53 N51 1.2(5) . . . . ?
S51 C52 C53 C54 -178.6(4) . . . . ?
C51 N51 C53 C52 -1.1(6) . . . . ?
C51 N51 C53 C54 178.7(4) . . . . ?
C63 N61 C61 S61 -0.9(5) . . . . ?
C63 N61 C61 P2 -179.9(3) . . . . ?
C62 S61 C61 N61 0.8(4) . . . . ?
C62 S61 C61 P2 179.8(3) . . . . ?
C41 P2 C61 N61 161.2(4) . . . . ?
C51 P2 C61 N61 -87.7(4) . . . . ?
Au2 P2 C61 N61 39.9(4) . . . . ?
C41 P2 C61 S61 -17.7(3) . . . . ?
C51 P2 C61 S61 93.3(3) . . . . ?
Au2 P2 C61 S61 -139.0(2) . . . . ?
C61 S61 C62 C63 -0.4(4) . . . . ?
S61 C62 C63 N61 0.0(5) . . . . ?
S61 C62 C63 C64 180.0(4) . . . . ?
C61 N61 C63 C62 0.6(6) . . . . ?
C61 N61 C63 C64 -179.4(4) . . . . ?
